data_7706891
loop_
_publ_author_name
'Pischedda, Sara'
'Stoccoro, Sergio'
'Zucca, Antonio'
'Sciortino, Giuseppe'
'Ortu, Fabrizio'
'Clarkson, Guy J.'

_publ_section_title
;
 Synthesis and characterization of new Pd(ii) and Pt(ii) complexes with
 3-substituted 1-(2-pyridyl)imidazo[1,5-a]pyridine ligands.
;
_journal_issue 14
_journal_name_full 'Dalton transactions (Cambridge, England : 2003)'
_journal_page_first 4859
_journal_page_last 4873
_journal_paper_doi 10.1039/d1dt00546d
_journal_volume 50
_journal_year 2021
_chemical_formula_moiety 'C19 H15 Cl2 N3 Pt'
_chemical_formula_sum 'C19 H15 Cl2 N3 Pt'
_chemical_formula_weight 551.33
_space_group_crystal_system monoclinic
_space_group_IT_number 14
_space_group_name_Hall '-P 2ybc'
_space_group_name_H-M_alt 'P 1 21/c 1'
_atom_sites_solution_hydrogens geom
_atom_sites_solution_primary dual
_atom_sites_solution_secondary difmap
_audit_creation_date 2020-12-18
_audit_creation_method
;
Olex2 1.3
(compiled 2020.07.31 svn.rc2a77460 for OlexSys, GUI svn.r6145)
;
_audit_update_record
;
2021-02-06 deposited with the CCDC.	2021-03-17 downloaded from the CCDC.
;
_cell_angle_alpha 90
_cell_angle_beta 99.3310(10)
_cell_angle_gamma 90
_cell_formula_units_Z 4
_cell_length_a 7.24510(10)
_cell_length_b 11.86360(10)
_cell_length_c 20.2553(2)
_cell_measurement_reflns_used 7157
_cell_measurement_temperature 150
_cell_measurement_theta_max 72.7760
_cell_measurement_theta_min 4.3210
_cell_volume 1717.97(3)
_computing_cell_refinement 'CrysAlisPro 1.171.39.27b (Rigaku OD, 2015)'
_computing_data_collection 'CrysAlisPro 1.171.39.27b (Rigaku OD, 2015)'
_computing_data_reduction 'CrysAlisPro 1.171.39.27b (Rigaku OD, 2015)'
_computing_molecular_graphics 'Olex2 1.3 (Dolomanov et al., 2009)'
_computing_publication_material 'Olex2 1.3 (Dolomanov et al., 2009)'
_computing_structure_refinement 'SHELXL 2018/3 (Sheldrick, 2015)'
_computing_structure_solution 'ShelXT (Sheldrick, 2015)'
_diffrn_ambient_temperature 150.0
_diffrn_detector 'CCD plate'
_diffrn_measured_fraction_theta_full 0.985
_diffrn_measured_fraction_theta_max 0.984
_diffrn_measurement_details
;
List of Runs (angles in degrees, time in seconds):

  # Type    Start    End  Width  t~exp~   \w     \q     \k     \f   Frames
#--------------------------------------------------------------------------
  1  \w    -44.00 118.00   0.50    0.50    --   37.90  39.00 -52.00  324
  2  \w     28.00 190.00   0.50    0.50    --  109.60  39.00 -52.00  324
  3  \w    -45.00 118.00   0.50    0.50    --   37.90  60.00-150.00  326
  4  \w     28.00 191.00   0.50    0.50    --  109.60  60.00-120.00  326
  5  \w     28.00 191.00   0.50    0.50    --  109.60  60.00  30.00  326
  6  \w     27.00 189.00   0.50    0.50    --  109.60  60.00  90.00  324
  7  \w     28.00 190.00   0.50    0.50    --  109.60  60.00-180.00  324
;
_diffrn_measurement_device 'four-circle diffractometer'
_diffrn_measurement_device_type 'XtaLAB AFC11 (RINC): quarter-chi single'
_diffrn_measurement_method '\w scans'
_diffrn_orient_matrix_type 'CrysAlisPro convention (1999,Acta A55,543-557)'
_diffrn_orient_matrix_UB_11 0.0032575000
_diffrn_orient_matrix_UB_12 -0.1282104000
_diffrn_orient_matrix_UB_13 -0.0115422000
_diffrn_orient_matrix_UB_21 -0.0742087000
_diffrn_orient_matrix_UB_22 -0.0195202000
_diffrn_orient_matrix_UB_23 0.0661314000
_diffrn_orient_matrix_UB_31 -0.2025124000
_diffrn_orient_matrix_UB_32 0.0050909000
_diffrn_orient_matrix_UB_33 -0.0378294000
_diffrn_radiation_monochromator graphite
_diffrn_radiation_probe x-ray
_diffrn_radiation_type 'Cu K\a'
_diffrn_radiation_wavelength 1.54184
_diffrn_reflns_av_R_equivalents 0.0304
_diffrn_reflns_av_unetI/netI 0.0328
_diffrn_reflns_Laue_measured_fraction_full 0.985
_diffrn_reflns_Laue_measured_fraction_max 0.984
_diffrn_reflns_limit_h_max 8
_diffrn_reflns_limit_h_min -8
_diffrn_reflns_limit_k_max 14
_diffrn_reflns_limit_k_min -14
_diffrn_reflns_limit_l_max 24
_diffrn_reflns_limit_l_min -24
_diffrn_reflns_number 9235
_diffrn_reflns_point_group_measured_fraction_full 0.985
_diffrn_reflns_point_group_measured_fraction_max 0.984
_diffrn_reflns_theta_full 67.684
_diffrn_reflns_theta_max 68.241
_diffrn_reflns_theta_min 4.334
_diffrn_source 'fine-focus sealed X-ray tube'
_diffrn_source_type 'Enhance (Cu) X-ray Source'
_exptl_absorpt_coefficient_mu 18.188
_exptl_absorpt_correction_T_max 1.00000
_exptl_absorpt_correction_T_min 0.22748
_exptl_absorpt_correction_type multi-scan
_exptl_absorpt_process_details
;
CrysAlisPro 1.171.39.27b (Rigaku Oxford Diffraction, 2015)
Empirical absorption correction using spherical harmonics,
 implemented in SCALE3 ABSPACK scaling algorithm.
;
_exptl_crystal_colour 'clear colourless'
_exptl_crystal_colour_lustre clear
_exptl_crystal_colour_primary colourless
_exptl_crystal_density_diffrn 2.132
_exptl_crystal_description block
_exptl_crystal_F_000 1048
_exptl_crystal_size_max 0.1
_exptl_crystal_size_mid 0.1
_exptl_crystal_size_min 0.05
_refine_diff_density_max 0.980
_refine_diff_density_min -1.192
_refine_diff_density_rms 0.135
_refine_ls_extinction_method none
_refine_ls_goodness_of_fit_ref 1.046
_refine_ls_hydrogen_treatment constr
_refine_ls_matrix_type full
_refine_ls_number_parameters 226
_refine_ls_number_reflns 3102
_refine_ls_number_restraints 0
_refine_ls_restrained_S_all 1.046
_refine_ls_R_factor_all 0.0254
_refine_ls_R_factor_gt 0.0243
_refine_ls_shift/su_max 0.002
_refine_ls_shift/su_mean 0.000
_refine_ls_structure_factor_coef Fsqd
_refine_ls_weighting_details 'w=1/[\s^2^(Fo^2^)+(0.0388P)^2^+1.2184P] where P=(Fo^2^+2Fc^2^)/3'
_refine_ls_weighting_scheme calc
_refine_ls_wR_factor_gt 0.0654
_refine_ls_wR_factor_ref 0.0663
_reflns_Friedel_coverage 0.000
_reflns_number_gt 2916
_reflns_number_total 3102
_reflns_threshold_expression 'I > 2\s(I)'
_cod_data_source_file d1dt00546d2.cif
_cod_data_source_block 8
_cod_depositor_comments 'Adding full bibliography for 7706891--7706895.cif.'
_cod_database_code 7706891
_manchester_internal_coll_name ldpm9
_manchester_internal_coll_client FO/TC
_manchester_internal_coll_type custom
_manchester_internal_coll_frame_time 0.5s
_manchester_internal_coll_frame_width 0.5
_manchester_internal_coll_frame_method '\w scans'
_manchester_internal_coll_user FO
_manchester_internal_coll_date 8/7/17
_manchester_internal_process_user FO
_manchester_internal_process_date 8/7/17
_manchester_internal_solution_user FO
_manchester_internal_solution_date 8/7/17
_manchester_internal_refinement_user FO
_manchester_internal_refinement_date 18/12/20
_manchester_internal_validation_user FO
_manchester_internal_validation_date 18/12/20
_manchester_internal_archive_date 18/12/20
_shelx_shelxl_version_number 2018/3
_chemical_oxdiff_formula C19ClN3Pt
_shelx_space_group_comment
;
The symmetry employed for this shelxl refinement is uniquely defined
by the following loop, which should always be used as a source of
symmetry information in preference to the above space-group names.
They are only intended as comments.
;
_reflns_odcompleteness_completeness 98.00
_reflns_odcompleteness_iscentric 1
_reflns_odcompleteness_theta 66.97
_olex2_refinement_description
;
1. Fixed Uiso
 At 1.2 times of:
  All C(H) groups, All C(H,H) groups
2.a Secondary CH2 refined with riding coordinates:
 C13(H13A,H13B)
2.b Aromatic/amide H refined with riding coordinates:
 C1(H1), C2(H2), C3(H3), C4(H4), C8(H8), C9(H9), C10(H10), C11(H11), C15(H15),
 C16(H16), C17(H17), C18(H18), C19(H19)
;
_olex2_submission_special_instructions 'No special instructions were received'
_oxdiff_exptl_absorpt_empirical_details
;
Empirical correction (ABSPACK) includes:
- Absorption correction using spherical harmonics
- Frame scaling
;
_oxdiff_exptl_absorpt_empirical_full_max 4.043
_oxdiff_exptl_absorpt_empirical_full_min 0.538

loop_
_space_group_symop_operation_xyz
'x, y, z'
'-x, y+1/2, -z+1/2'
'-x, -y, -z'
'x, -y-1/2, z-1/2'

loop_
_atom_site_label
_atom_site_type_symbol
_atom_site_fract_x
_atom_site_fract_y
_atom_site_fract_z
_atom_site_U_iso_or_equiv
_atom_site_adp_type
_atom_site_occupancy
_atom_site_site_symmetry_order
_atom_site_calc_flag
_atom_site_refinement_flags_posn
_atom_site_refinement_flags_adp
_atom_site_refinement_flags_occupancy
_atom_site_disorder_assembly
_atom_site_disorder_group
Pt1 Pt 0.88176(2) 0.25663(2) 0.59060(2) 0.01913(8) Uani 1 1 d . . . . .
Cl1 Cl 0.93838(16) 0.06723(7) 0.58627(4) 0.0348(2) Uani 1 1 d . . . . .
Cl2 Cl 0.93523(15) 0.24014(6) 0.70506(5) 0.0255(2) Uani 1 1 d . . . . .
N1 N 0.8321(4) 0.2756(3) 0.48979(15) 0.0226(6) Uani 1 1 d . . . . .
N2 N 0.8231(4) 0.4239(2) 0.58501(12) 0.0207(5) Uani 1 1 d . . . . .
N3 N 0.7521(4) 0.6021(2) 0.58923(13) 0.0212(5) Uani 1 1 d . . . . .
C1 C 0.8409(5) 0.1912(3) 0.44502(16) 0.0279(7) Uani 1 1 d . . . . .
H1 H 0.873484 0.117422 0.461051 0.034 Uiso 1 1 calc R U . . .
C2 C 0.8039(5) 0.2098(4) 0.37711(17) 0.0317(8) Uani 1 1 d . . . . .
H2 H 0.810277 0.149574 0.346660 0.038 Uiso 1 1 calc R U . . .
C3 C 0.7570(5) 0.3177(3) 0.35363(17) 0.0325(8) Uani 1 1 d . . . . .
H3 H 0.730200 0.332268 0.306933 0.039 Uiso 1 1 calc R U . . .
C4 C 0.7499(5) 0.4034(3) 0.39902(15) 0.0261(7) Uani 1 1 d . . . . .
H4 H 0.719778 0.477856 0.383671 0.031 Uiso 1 1 calc R U . . .
C5 C 0.7865(4) 0.3812(3) 0.46704(15) 0.0219(6) Uani 1 1 d . . . . .
C6 C 0.7787(4) 0.4618(3) 0.51939(14) 0.0207(6) Uani 1 1 d . . . . .
C7 C 0.7341(4) 0.5757(3) 0.52084(15) 0.0212(6) Uani 1 1 d . . . . .
C8 C 0.6826(5) 0.6633(3) 0.47384(17) 0.0278(7) Uani 1 1 d . . . . .
H8 H 0.671248 0.648642 0.427252 0.033 Uiso 1 1 calc R U . . .
C9 C 0.6499(6) 0.7679(3) 0.4958(2) 0.0337(9) Uani 1 1 d . . . . .
H9 H 0.615508 0.826587 0.464265 0.040 Uiso 1 1 calc R U . . .
C10 C 0.6661(5) 0.7913(3) 0.56501(19) 0.0324(8) Uani 1 1 d . . . . .
H10 H 0.641793 0.865315 0.579317 0.039 Uiso 1 1 calc R U . . .
C11 C 0.7160(5) 0.7094(3) 0.61116(18) 0.0280(7) Uani 1 1 d . . . . .
H11 H 0.726112 0.725204 0.657586 0.034 Uiso 1 1 calc R U . . .
C12 C 0.8081(4) 0.5085(3) 0.62688(15) 0.0205(6) Uani 1 1 d . . . . .
C13 C 0.8417(5) 0.5090(3) 0.70087(15) 0.0232(6) Uani 1 1 d . . . . .
H13A H 0.900954 0.581393 0.716704 0.028 Uiso 1 1 calc R U . . .
H13B H 0.930671 0.447840 0.717013 0.028 Uiso 1 1 calc R U . . .
C14 C 0.6645(5) 0.4934(3) 0.73142(15) 0.0216(6) Uani 1 1 d . . . . .
C15 C 0.5403(5) 0.4055(3) 0.71001(16) 0.0252(7) Uani 1 1 d . . . . .
H15 H 0.566628 0.354765 0.676442 0.030 Uiso 1 1 calc R U . . .
C16 C 0.3784(5) 0.3924(3) 0.73793(17) 0.0290(7) Uani 1 1 d . . . . .
H16 H 0.293125 0.333527 0.722804 0.035 Uiso 1 1 calc R U . . .
C17 C 0.3412(5) 0.4646(3) 0.78742(18) 0.0324(8) Uani 1 1 d . . . . .
H17 H 0.229127 0.456079 0.805646 0.039 Uiso 1 1 calc R U . . .
C18 C 0.4665(5) 0.5497(3) 0.81083(17) 0.0319(8) Uani 1 1 d . . . . .
H18 H 0.442217 0.597826 0.845917 0.038 Uiso 1 1 calc R U . . .
C19 C 0.6287(5) 0.5642(3) 0.78252(16) 0.0247(7) Uani 1 1 d . . . . .
H19 H 0.714494 0.622599 0.798247 0.030 Uiso 1 1 calc R U . . .

loop_
_atom_site_aniso_label
_atom_site_aniso_U_11
_atom_site_aniso_U_22
_atom_site_aniso_U_33
_atom_site_aniso_U_23
_atom_site_aniso_U_13
_atom_site_aniso_U_12
Pt1 0.02568(12) 0.01522(11) 0.01687(12) 0.00120(4) 0.00458(8) 0.00176(4)
Cl1 0.0593(6) 0.0166(4) 0.0303(4) 0.0021(3) 0.0129(4) 0.0089(4)
Cl2 0.0343(5) 0.0239(4) 0.0182(4) 0.0056(3) 0.0035(4) 0.0027(3)
N1 0.0274(15) 0.0205(13) 0.0200(14) -0.0015(12) 0.0041(12) 0.0017(12)
N2 0.0264(14) 0.0178(13) 0.0185(12) 0.0019(10) 0.0053(11) 0.0002(11)
N3 0.0260(14) 0.0152(12) 0.0227(12) -0.0004(10) 0.0047(11) -0.0001(10)
C1 0.0394(19) 0.0226(17) 0.0227(15) -0.0058(13) 0.0076(14) 0.0038(14)
C2 0.041(2) 0.031(2) 0.0221(17) -0.0090(15) 0.0050(16) 0.0026(17)
C3 0.037(2) 0.041(2) 0.0198(16) -0.0005(15) 0.0061(14) 0.0052(16)
C4 0.0311(18) 0.0268(17) 0.0200(15) 0.0025(13) 0.0034(13) 0.0046(13)
C5 0.0243(16) 0.0186(15) 0.0227(15) -0.0003(12) 0.0035(13) 0.0003(12)
C6 0.0255(16) 0.0193(15) 0.0171(14) 0.0015(12) 0.0032(12) -0.0026(12)
C7 0.0230(16) 0.0216(16) 0.0193(14) 0.0008(12) 0.0046(12) 0.0008(12)
C8 0.0360(19) 0.0217(17) 0.0259(16) 0.0049(13) 0.0054(14) -0.0008(14)
C9 0.042(2) 0.0226(17) 0.035(2) 0.0091(15) 0.0007(18) 0.0030(16)
C10 0.041(2) 0.0162(17) 0.040(2) 0.0036(16) 0.0065(17) 0.0024(15)
C11 0.0370(19) 0.0179(17) 0.0290(17) -0.0052(14) 0.0052(15) -0.0013(14)
C12 0.0273(16) 0.0144(14) 0.0210(14) -0.0036(12) 0.0077(12) -0.0024(12)
C13 0.0299(17) 0.0187(15) 0.0205(15) -0.0028(12) 0.0026(13) -0.0013(12)
C14 0.0291(17) 0.0171(15) 0.0178(14) 0.0047(12) 0.0015(13) 0.0017(12)
C15 0.0302(18) 0.0206(16) 0.0241(15) 0.0020(13) 0.0021(14) 0.0031(13)
C16 0.0310(18) 0.0228(17) 0.0314(17) 0.0046(14) 0.0002(14) -0.0033(14)
C17 0.0299(18) 0.037(2) 0.0314(18) 0.0116(16) 0.0089(15) 0.0055(15)
C18 0.040(2) 0.035(2) 0.0222(16) 0.0029(14) 0.0088(15) 0.0099(16)
C19 0.0338(18) 0.0216(16) 0.0185(15) 0.0006(12) 0.0040(13) 0.0017(13)

loop_
_atom_type_symbol
_atom_type_description
_atom_type_scat_dispersion_real
_atom_type_scat_dispersion_imag
_atom_type_scat_source
C C 0.0181 0.0091 'International Tables Vol C Tables 4.2.6.8 and 6.1.1.4'
H H 0.0000 0.0000 'International Tables Vol C Tables 4.2.6.8 and 6.1.1.4'
Cl Cl 0.3639 0.7018 'International Tables Vol C Tables 4.2.6.8 and 6.1.1.4'
N N 0.0311 0.0180 'International Tables Vol C Tables 4.2.6.8 and 6.1.1.4'
Pt Pt -4.5932 6.9264 'International Tables Vol C Tables 4.2.6.8 and 6.1.1.4'

loop_
_geom_angle_atom_site_label_1
_geom_angle_atom_site_label_2
_geom_angle_atom_site_label_3
_geom_angle
_geom_angle_site_symmetry_1
_geom_angle_site_symmetry_3
_geom_angle_publ_flag
Cl1 Pt1 Cl2 87.31(3) . . ?
N1 Pt1 Cl1 94.26(9) . . ?
N1 Pt1 Cl2 178.41(9) . . ?
N1 Pt1 N2 80.42(11) . . ?
N2 Pt1 Cl1 174.60(8) . . ?
N2 Pt1 Cl2 98.00(7) . . ?
C1 N1 Pt1 124.7(2) . . ?
C5 N1 Pt1 116.0(2) . . ?
C5 N1 C1 119.3(3) . . ?
C6 N2 Pt1 112.6(2) . . ?
C12 N2 Pt1 137.8(2) . . ?
C12 N2 C6 109.6(3) . . ?
C11 N3 C7 121.9(3) . . ?
C12 N3 C7 109.8(3) . . ?
C12 N3 C11 128.3(3) . . ?
N1 C1 H1 119.1 . . ?
N1 C1 C2 121.7(3) . . ?
C2 C1 H1 119.1 . . ?
C1 C2 H2 120.4 . . ?
C1 C2 C3 119.2(3) . . ?
C3 C2 H2 120.4 . . ?
C2 C3 H3 120.5 . . ?
C4 C3 C2 119.0(3) . . ?
C4 C3 H3 120.5 . . ?
C3 C4 H4 119.9 . . ?
C3 C4 C5 120.1(3) . . ?
C5 C4 H4 119.9 . . ?
N1 C5 C4 120.7(3) . . ?
N1 C5 C6 113.6(3) . . ?
C4 C5 C6 125.7(3) . . ?
N2 C6 C5 117.3(3) . . ?
C7 C6 N2 108.2(3) . . ?
C7 C6 C5 134.4(3) . . ?
N3 C7 C8 118.0(3) . . ?
C6 C7 N3 104.7(3) . . ?
C6 C7 C8 137.3(3) . . ?
C7 C8 H8 120.2 . . ?
C9 C8 C7 119.6(3) . . ?
C9 C8 H8 120.2 . . ?
C8 C9 H9 119.5 . . ?
C8 C9 C10 121.0(4) . . ?
C10 C9 H9 119.5 . . ?
C9 C10 H10 119.6 . . ?
C11 C10 C9 120.8(3) . . ?
C11 C10 H10 119.6 . . ?
N3 C11 H11 120.7 . . ?
C10 C11 N3 118.7(3) . . ?
C10 C11 H11 120.7 . . ?
N2 C12 N3 107.7(3) . . ?
N2 C12 C13 129.2(3) . . ?
N3 C12 C13 123.1(3) . . ?
C12 C13 H13A 108.9 . . ?
C12 C13 H13B 108.9 . . ?
C12 C13 C14 113.6(3) . . ?
H13A C13 H13B 107.7 . . ?
C14 C13 H13A 108.9 . . ?
C14 C13 H13B 108.9 . . ?
C15 C14 C13 120.4(3) . . ?
C19 C14 C13 120.0(3) . . ?
C19 C14 C15 119.6(3) . . ?
C14 C15 H15 120.0 . . ?
C16 C15 C14 119.9(3) . . ?
C16 C15 H15 120.0 . . ?
C15 C16 H16 119.9 . . ?
C17 C16 C15 120.3(3) . . ?
C17 C16 H16 119.9 . . ?
C16 C17 H17 119.8 . . ?
C16 C17 C18 120.4(3) . . ?
C18 C17 H17 119.8 . . ?
C17 C18 H18 120.1 . . ?
C17 C18 C19 119.7(3) . . ?
C19 C18 H18 120.1 . . ?
C14 C19 C18 120.1(3) . . ?
C14 C19 H19 120.0 . . ?
C18 C19 H19 120.0 . . ?

loop_
_geom_bond_atom_site_label_1
_geom_bond_atom_site_label_2
_geom_bond_distance
_geom_bond_site_symmetry_2
_geom_bond_publ_flag
Pt1 Cl1 2.2883(8) . ?
Pt1 Cl2 2.2960(10) . ?
Pt1 N1 2.028(3) . ?
Pt1 N2 2.028(3) . ?
N1 C1 1.360(4) . ?
N1 C5 1.356(4) . ?
N2 C6 1.391(4) . ?
N2 C12 1.330(4) . ?
N3 C7 1.406(4) . ?
N3 C11 1.387(4) . ?
N3 C12 1.371(4) . ?
C1 H1 0.9500 . ?
C1 C2 1.376(5) . ?
C2 H2 0.9500 . ?
C2 C3 1.389(6) . ?
C3 H3 0.9500 . ?
C3 C4 1.377(5) . ?
C4 H4 0.9500 . ?
C4 C5 1.386(4) . ?
C5 C6 1.436(4) . ?
C6 C7 1.390(4) . ?
C7 C8 1.418(4) . ?
C8 H8 0.9500 . ?
C8 C9 1.352(5) . ?
C9 H9 0.9500 . ?
C9 C10 1.415(6) . ?
C10 H10 0.9500 . ?
C10 C11 1.356(5) . ?
C11 H11 0.9500 . ?
C12 C13 1.479(4) . ?
C13 H13A 0.9900 . ?
C13 H13B 0.9900 . ?
C13 C14 1.524(4) . ?
C14 C15 1.400(5) . ?
C14 C19 1.390(5) . ?
C15 H15 0.9500 . ?
C15 C16 1.391(5) . ?
C16 H16 0.9500 . ?
C16 C17 1.378(5) . ?
C17 H17 0.9500 . ?
C17 C18 1.389(6) . ?
C18 H18 0.9500 . ?
C18 C19 1.400(5) . ?
C19 H19 0.9500 . ?

loop_
_geom_torsion_atom_site_label_1
_geom_torsion_atom_site_label_2
_geom_torsion_atom_site_label_3
_geom_torsion_atom_site_label_4
_geom_torsion
_geom_torsion_site_symmetry_1
_geom_torsion_site_symmetry_2
_geom_torsion_site_symmetry_3
_geom_torsion_site_symmetry_4
_geom_torsion_publ_flag
Pt1 N1 C1 C2 179.4(3) . . . . ?
Pt1 N1 C5 C4 180.0(2) . . . . ?
Pt1 N1 C5 C6 -0.9(4) . . . . ?
Pt1 N2 C6 C5 -1.9(4) . . . . ?
Pt1 N2 C6 C7 177.8(2) . . . . ?
Pt1 N2 C12 N3 -176.3(3) . . . . ?
Pt1 N2 C12 C13 3.3(6) . . . . ?
N1 C1 C2 C3 0.3(6) . . . . ?
N1 C5 C6 N2 1.8(4) . . . . ?
N1 C5 C6 C7 -177.7(3) . . . . ?
N2 C6 C7 N3 -0.6(3) . . . . ?
N2 C6 C7 C8 178.2(4) . . . . ?
N2 C12 C13 C14 -96.1(4) . . . . ?
N3 C7 C8 C9 -1.0(5) . . . . ?
N3 C12 C13 C14 83.5(4) . . . . ?
C1 N1 C5 C4 -0.3(5) . . . . ?
C1 N1 C5 C6 178.9(3) . . . . ?
C1 C2 C3 C4 0.4(6) . . . . ?
C2 C3 C4 C5 -0.9(6) . . . . ?
C3 C4 C5 N1 0.9(5) . . . . ?
C3 C4 C5 C6 -178.2(3) . . . . ?
C4 C5 C6 N2 -179.0(3) . . . . ?
C4 C5 C6 C7 1.4(6) . . . . ?
C5 N1 C1 C2 -0.3(5) . . . . ?
C5 C6 C7 N3 179.0(3) . . . . ?
C5 C6 C7 C8 -2.3(7) . . . . ?
C6 N2 C12 N3 0.6(4) . . . . ?
C6 N2 C12 C13 -179.7(3) . . . . ?
C6 C7 C8 C9 -179.6(4) . . . . ?
C7 N3 C11 C10 -1.5(5) . . . . ?
C7 N3 C12 N2 -1.0(4) . . . . ?
C7 N3 C12 C13 179.3(3) . . . . ?
C7 C8 C9 C10 0.0(6) . . . . ?
C8 C9 C10 C11 0.4(6) . . . . ?
C9 C10 C11 N3 0.4(6) . . . . ?
C11 N3 C7 C6 -179.1(3) . . . . ?
C11 N3 C7 C8 1.8(5) . . . . ?
C11 N3 C12 N2 179.1(3) . . . . ?
C11 N3 C12 C13 -0.6(5) . . . . ?
C12 N2 C6 C5 -179.7(3) . . . . ?
C12 N2 C6 C7 0.0(4) . . . . ?
C12 N3 C7 C6 1.0(3) . . . . ?
C12 N3 C7 C8 -178.1(3) . . . . ?
C12 N3 C11 C10 178.4(3) . . . . ?
C12 C13 C14 C15 49.7(4) . . . . ?
C12 C13 C14 C19 -132.6(3) . . . . ?
C13 C14 C15 C16 -179.6(3) . . . . ?
C13 C14 C19 C18 -179.7(3) . . . . ?
C14 C15 C16 C17 -1.1(5) . . . . ?
C15 C14 C19 C18 -2.0(5) . . . . ?
C15 C16 C17 C18 -1.2(5) . . . . ?
C16 C17 C18 C19 1.9(5) . . . . ?
C17 C18 C19 C14 -0.3(5) . . . . ?
C19 C14 C15 C16 2.7(5) . . . . ?
